data_1503703
loop_
_publ_author_name
'Li, Min-Yi'
'Yang, Sheng-Xin'
'Pan, Jian-Yu'
'Xiao, Qiang'
'Satyanandamurty, Tirumani'
'Wu, Jun'

_publ_section_title
;
 Moluccensins A-G, phragmalins with a conjugated C-30 carbonyl group from
 a Krishna mangrove, Xylocarpus moluccensis.
;
_journal_issue 9
_journal_name_full 'Journal of natural products'
_journal_page_first 1657
_journal_page_last 1662
_journal_paper_doi 10.1021/np9003504
_journal_volume 72
_journal_year 2009
_chemical_absolute_configuration rm
_chemical_formula_moiety 'C35 H44 O11'
_chemical_formula_sum 'C35 H44 O11'
_chemical_formula_weight 640.70
_chemical_name_systematic
; 
 ? 
;
_space_group_IT_number 19
_symmetry_cell_setting orthorhombic
_symmetry_space_group_name_Hall 'P 2ac 2ab'
_symmetry_space_group_name_H-M 'P 21 21 21'
_atom_sites_solution_hydrogens geom
_atom_sites_solution_primary direct
_atom_sites_solution_secondary difmap
_audit_creation_method SHELXL-97
_cell_angle_alpha 90.00
_cell_angle_beta 90.00
_cell_angle_gamma 90.00
_cell_formula_units_Z 4
_cell_length_a 8.8804(4)
_cell_length_b 16.4376(8)
_cell_length_c 22.1252(10)
_cell_measurement_reflns_used 7439
_cell_measurement_temperature 173(2)
_cell_measurement_theta_max 26.73
_cell_measurement_theta_min 2.22
_cell_volume 3229.7(3)
_computing_cell_refinement 'SAINT-PLUS (Bruker, 2003)'
_computing_data_collection 'SMART (Bruker, 2001)'
_computing_data_reduction SAINT-PLUS
_computing_molecular_graphics SHELXTL
_computing_publication_material SHELXTL
_computing_structure_refinement SHELXTL
_computing_structure_solution 'SHELXTL (Bruker, 2005)'
_diffrn_ambient_temperature 173(2)
_diffrn_measured_fraction_theta_full 0.994
_diffrn_measured_fraction_theta_max 0.994
_diffrn_measurement_device_type 'Bruker AXS SMART 1000 CCD diffractometer'
_diffrn_measurement_method '\w scans'
_diffrn_radiation_monochromator graphite
_diffrn_radiation_source 'fine-focus sealed tube'
_diffrn_radiation_type MoK\a
_diffrn_radiation_wavelength 0.71073
_diffrn_reflns_av_R_equivalents 0.0284
_diffrn_reflns_av_sigmaI/netI 0.0249
_diffrn_reflns_limit_h_max 11
_diffrn_reflns_limit_h_min -11
_diffrn_reflns_limit_k_max 21
_diffrn_reflns_limit_k_min -18
_diffrn_reflns_limit_l_max 17
_diffrn_reflns_limit_l_min -28
_diffrn_reflns_number 17654
_diffrn_reflns_theta_full 27.07
_diffrn_reflns_theta_max 27.07
_diffrn_reflns_theta_min 1.54
_diffrn_standards_number 0
_exptl_absorpt_coefficient_mu 0.098
_exptl_absorpt_correction_T_max 0.9648
_exptl_absorpt_correction_T_min 0.9547
_exptl_absorpt_correction_type multi-scan
_exptl_absorpt_process_details 'SADABS (Sheldrick, 2004)'
_exptl_crystal_colour colorless
_exptl_crystal_density_diffrn 1.318
_exptl_crystal_density_method 'not measured'
_exptl_crystal_description block
_exptl_crystal_F_000 1368
_exptl_crystal_size_max 0.48
_exptl_crystal_size_mid 0.38
_exptl_crystal_size_min 0.37
_refine_diff_density_max 0.236
_refine_diff_density_min -0.179
_refine_diff_density_rms 0.040
_refine_ls_extinction_method none
_refine_ls_goodness_of_fit_ref 1.193
_refine_ls_hydrogen_treatment constr
_refine_ls_matrix_type full
_refine_ls_number_parameters 424
_refine_ls_number_reflns 3964
_refine_ls_number_restraints 0
_refine_ls_restrained_S_all 1.193
_refine_ls_R_factor_all 0.0502
_refine_ls_R_factor_gt 0.0374
_refine_ls_shift/su_max 0.006
_refine_ls_shift/su_mean 0.001
_refine_ls_structure_factor_coef Fsqd
_refine_ls_weighting_details 'calc w=1/[\s^2^(Fo^2^)+(0.0473P)^2^+0.4158P] where P=(Fo^2^+2Fc^2^)/3'
_refine_ls_weighting_scheme calc
_refine_ls_wR_factor_gt 0.0918
_refine_ls_wR_factor_ref 0.0994
_reflns_number_gt 3321
_reflns_number_total 3964
_reflns_threshold_expression >2sigma(I)
_cod_data_source_file np9003504_si_001.cif
_cod_data_source_block moluccensin_A
_cod_depositor_comments
;
The following automatic conversions were performed:

'_symmetry_cell_setting' value 'Orthorhombic' changed to
'orthorhombic' according to
/home/saulius/struct/CIF-dictionaries/cif_core.dic dictionary named
'cif_core.dic' version 2.4.2 from 2011-04-26.

Automatic conversion script
Id: cif_fix_values 1715 2011-07-08 13:25:40Z adriana 
;
_cod_original_sg_symbol_H-M P2(1)2(1)2(1)
_cod_database_code 1503703

loop_
_symmetry_equiv_pos_as_xyz
'x, y, z'
'-x+1/2, -y, z+1/2'
'-x, y+1/2, -z+1/2'
'x+1/2, -y+1/2, -z'

loop_
_atom_site_label
_atom_site_type_symbol
_atom_site_fract_x
_atom_site_fract_y
_atom_site_fract_z
_atom_site_U_iso_or_equiv
_atom_site_adp_type
_atom_site_occupancy
_atom_site_symmetry_multiplicity
_atom_site_calc_flag
_atom_site_refinement_flags
C1 C 0.9703(3) 0.51337(14) 0.95125(10) 0.0325(6) Uani 1 1 d .
C2 C 1.0520(3) 0.52106(15) 0.89029(11) 0.0301(5) Uani 1 1 d .
C3 C 0.9874(3) 0.60474(15) 0.86833(11) 0.0325(6) Uani 1 1 d .
H3 H 1.0714 0.6453 0.8689 0.039 Uiso 1 1 calc R
C4 C 0.8718(3) 0.63035(14) 0.91628(11) 0.0338(6) Uani 1 1 d .
C5 C 0.7371(3) 0.57025(14) 0.91418(11) 0.0310(6) Uani 1 1 d .
H5 H 0.7133 0.5598 0.8707 0.037 Uiso 1 1 calc R
C6 C 0.5935(3) 0.59936(16) 0.94453(11) 0.0388(6) Uani 1 1 d .
H6A H 0.5302 0.5515 0.9543 0.047 Uiso 1 1 calc R
H6B H 0.6199 0.6264 0.9831 0.047 Uiso 1 1 calc R
C7 C 0.5029(3) 0.65757(15) 0.90646(12) 0.0354(6) Uani 1 1 d .
C8 C 0.8641(3) 0.42620(13) 0.83889(10) 0.0256(5) Uani 1 1 d .
C9 C 0.7786(3) 0.41606(14) 0.89767(10) 0.0276(5) Uani 1 1 d .
H9 H 0.8253 0.3680 0.9181 0.033 Uiso 1 1 calc R
C10 C 0.8020(3) 0.48866(14) 0.94170(10) 0.0313(5) Uani 1 1 d .
C11 C 0.6142(3) 0.39178(16) 0.88553(11) 0.0349(6) Uani 1 1 d .
H11A H 0.6086 0.3318 0.8824 0.042 Uiso 1 1 calc R
H11B H 0.5523 0.4083 0.9207 0.042 Uiso 1 1 calc R
C12 C 0.5461(3) 0.42872(16) 0.82865(11) 0.0320(6) Uani 1 1 d .
H12A H 0.5429 0.4887 0.8328 0.038 Uiso 1 1 calc R
H12B H 0.4414 0.4090 0.8239 0.038 Uiso 1 1 calc R
C13 C 0.6369(3) 0.40639(13) 0.77244(10) 0.0262(5) Uani 1 1 d .
C14 C 0.8046(3) 0.41471(13) 0.78381(10) 0.0247(5) Uani 1 1 d .
C15 C 0.8999(3) 0.41362(15) 0.72754(10) 0.0290(5) Uani 1 1 d .
H15A H 0.9758 0.4574 0.7312 0.035 Uiso 1 1 calc R
H15B H 0.9552 0.3613 0.7266 0.035 Uiso 1 1 calc R
C16 C 0.8221(3) 0.42365(15) 0.66777(11) 0.0287(5) Uani 1 1 d .
C17 C 0.6038(3) 0.47095(15) 0.72332(11) 0.0300(5) Uani 1 1 d .
H17 H 0.6421 0.5245 0.7382 0.036 Uiso 1 1 calc R
C18 C 0.5983(3) 0.31970(14) 0.75090(12) 0.0344(6) Uani 1 1 d .
H18A H 0.6087 0.2816 0.7847 0.052 Uiso 1 1 calc R
H18B H 0.6673 0.3039 0.7184 0.052 Uiso 1 1 calc R
H18C H 0.4945 0.3184 0.7359 0.052 Uiso 1 1 calc R
C19 C 0.7371(4) 0.46477(17) 1.00377(11) 0.0405(7) Uani 1 1 d .
H19A H 0.7857 0.4147 1.0179 0.061 Uiso 1 1 calc R
H19B H 0.6284 0.4558 1.0001 0.061 Uiso 1 1 calc R
H19C H 0.7561 0.5086 1.0328 0.061 Uiso 1 1 calc R
C20 C 0.4425(3) 0.48182(17) 0.70544(12) 0.0357(6) Uani 1 1 d .
C21 C 0.3469(3) 0.53968(19) 0.72498(14) 0.0457(7) Uani 1 1 d .
H21 H 0.3706 0.5795 0.7546 0.055 Uiso 1 1 calc R
C22 C 0.3621(3) 0.4362(2) 0.66121(13) 0.0473(7) Uani 1 1 d .
H22 H 0.3982 0.3911 0.6387 0.057 Uiso 1 1 calc R
C23 C 0.2241(3) 0.4703(2) 0.65780(15) 0.0558(9) Uani 1 1 d .
H23 H 0.1460 0.4522 0.6317 0.067 Uiso 1 1 calc R
C28 C 0.8348(4) 0.72098(15) 0.91210(13) 0.0432(7) Uani 1 1 d .
H28A H 0.9276 0.7528 0.9164 0.065 Uiso 1 1 calc R
H28B H 0.7645 0.7357 0.9444 0.065 Uiso 1 1 calc R
H28C H 0.7888 0.7326 0.8728 0.065 Uiso 1 1 calc R
C29 C 0.9584(4) 0.60192(15) 0.97226(12) 0.0393(7) Uani 1 1 d .
H29A H 1.0578 0.6286 0.9764 0.047 Uiso 1 1 calc R
H29B H 0.8997 0.6080 1.0100 0.047 Uiso 1 1 calc R
C30 C 1.0226(3) 0.45256(14) 0.84471(10) 0.0274(5) Uani 1 1 d .
C31 C 0.3142(3) 0.75806(16) 0.91012(12) 0.0384(6) Uani 1 1 d .
H31A H 0.2717 0.7301 0.8749 0.058 Uiso 1 1 calc R
H31B H 0.3697 0.8063 0.8967 0.058 Uiso 1 1 calc R
H31C H 0.2327 0.7746 0.9373 0.058 Uiso 1 1 calc R
C32 C 0.9786(3) 0.65893(15) 0.76829(12) 0.0326(6) Uani 1 1 d .
C33 C 0.8869(3) 0.65808(16) 0.71087(11) 0.0342(6) Uani 1 1 d .
H33 H 0.8603 0.6004 0.7011 0.041 Uiso 1 1 calc R
C34 C 0.9753(4) 0.6933(2) 0.65809(13) 0.0511(8) Uani 1 1 d .
H34A H 1.0689 0.6626 0.6528 0.077 Uiso 1 1 calc R
H34B H 0.9991 0.7505 0.6663 0.077 Uiso 1 1 calc R
H34C H 0.9148 0.6896 0.6212 0.077 Uiso 1 1 calc R
C35 C 0.7418(3) 0.7055(2) 0.72137(14) 0.0508(8) Uani 1 1 d .
H35A H 0.6793 0.7032 0.6849 0.076 Uiso 1 1 calc R
H35B H 0.7661 0.7623 0.7306 0.076 Uiso 1 1 calc R
H35C H 0.6867 0.6815 0.7554 0.076 Uiso 1 1 calc R
C36 C 1.1111(3) 0.39563(15) 0.98323(11) 0.0339(6) Uani 1 1 d .
C37 C 1.2038(4) 0.36401(16) 1.03552(11) 0.0381(6) Uani 1 1 d .
H37 H 1.2763 0.4074 1.0480 0.046 Uiso 1 1 calc R
C38 C 1.0989(4) 0.34646(18) 1.08857(12) 0.0490(8) Uani 1 1 d .
H38A H 1.0254 0.3049 1.0768 0.073 Uiso 1 1 calc R
H38B H 1.0460 0.3964 1.1000 0.073 Uiso 1 1 calc R
H38C H 1.1581 0.3267 1.1230 0.073 Uiso 1 1 calc R
C39 C 1.2928(4) 0.28983(18) 1.01597(14) 0.0531(8) Uani 1 1 d .
H39A H 1.3602 0.3046 0.9827 0.080 Uiso 1 1 calc R
H39B H 1.2233 0.2472 1.0025 0.080 Uiso 1 1 calc R
H39C H 1.3524 0.2697 1.0501 0.080 Uiso 1 1 calc R
O1 O 0.5030(2) 0.66050(12) 0.85220(8) 0.0456(5) Uani 1 1 d .
O2 O 0.4148(2) 0.70406(11) 0.94153(8) 0.0394(5) Uani 1 1 d .
O3 O 1.0521(2) 0.46863(10) 0.99665(7) 0.0379(5) Uani 1 1 d .
O4 O 1.0900(2) 0.36016(10) 0.93661(7) 0.0384(5) Uani 1 1 d .
O5 O 1.2096(2) 0.52833(12) 0.89895(8) 0.0393(4) Uani 1 1 d .
H5A H 1.2549 0.5011 0.8725 0.059 Uiso 1 1 calc R
O6 O 0.2118(2) 0.53334(15) 0.69645(10) 0.0552(6) Uani 1 1 d .
O7 O 0.68056(19) 0.45250(12) 0.66673(8) 0.0350(4) Uani 1 1 d .
O8 O 0.8816(2) 0.40840(12) 0.62056(7) 0.0393(4) Uani 1 1 d .
O9 O 0.9258(2) 0.60294(10) 0.80812(7) 0.0321(4) Uani 1 1 d .
O10 O 1.0795(3) 0.70430(13) 0.77906(10) 0.0564(6) Uani 1 1 d .
O11 O 1.1268(2) 0.42916(11) 0.81378(8) 0.0342(4) Uani 1 1 d .

loop_
_atom_site_aniso_label
_atom_site_aniso_U_11
_atom_site_aniso_U_22
_atom_site_aniso_U_33
_atom_site_aniso_U_23
_atom_site_aniso_U_13
_atom_site_aniso_U_12
C1 0.0475(16) 0.0262(11) 0.0236(11) 0.0005(9) -0.0094(11) 0.0059(11)
C2 0.0307(13) 0.0279(12) 0.0316(13) -0.0013(10) -0.0086(10) -0.0004(10)
C3 0.0390(15) 0.0255(11) 0.0331(13) 0.0019(10) -0.0077(12) -0.0056(11)
C4 0.0468(16) 0.0231(11) 0.0316(13) -0.0010(10) -0.0108(12) 0.0034(11)
C5 0.0419(15) 0.0261(11) 0.0251(11) 0.0006(10) -0.0011(11) 0.0068(11)
C6 0.0519(18) 0.0350(13) 0.0296(12) 0.0017(11) 0.0004(13) 0.0092(13)
C7 0.0407(15) 0.0328(12) 0.0326(14) 0.0002(11) 0.0010(12) 0.0038(12)
C8 0.0300(12) 0.0191(10) 0.0277(11) 0.0011(9) 0.0018(10) 0.0000(9)
C9 0.0355(13) 0.0224(11) 0.0248(11) 0.0026(9) 0.0018(11) 0.0033(10)
C10 0.0445(15) 0.0274(12) 0.0220(11) 0.0033(9) 0.0013(11) 0.0059(11)
C11 0.0416(15) 0.0332(12) 0.0300(13) 0.0023(10) 0.0097(12) -0.0026(12)
C12 0.0282(13) 0.0329(12) 0.0349(13) 0.0003(11) 0.0030(11) -0.0011(11)
C13 0.0266(12) 0.0252(11) 0.0269(11) 0.0005(9) 0.0017(10) -0.0013(10)
C14 0.0272(12) 0.0203(10) 0.0265(11) 0.0018(9) -0.0002(10) -0.0007(9)
C15 0.0248(12) 0.0356(13) 0.0266(11) -0.0004(10) -0.0024(10) 0.0005(10)
C16 0.0259(12) 0.0323(12) 0.0277(12) 0.0021(10) -0.0019(10) -0.0074(10)
C17 0.0235(12) 0.0348(12) 0.0315(12) 0.0048(10) 0.0001(10) -0.0025(10)
C18 0.0341(14) 0.0325(12) 0.0365(13) 0.0006(10) -0.0007(12) -0.0089(11)
C19 0.0599(19) 0.0359(14) 0.0255(13) 0.0030(11) 0.0046(12) 0.0105(14)
C20 0.0254(13) 0.0451(15) 0.0366(14) 0.0147(12) 0.0006(11) -0.0026(12)
C21 0.0297(15) 0.0545(17) 0.0528(17) 0.0186(14) 0.0006(13) 0.0018(13)
C22 0.0283(14) 0.072(2) 0.0418(16) 0.0072(15) -0.0041(12) -0.0071(14)
C23 0.0279(15) 0.092(3) 0.0478(18) 0.0223(19) -0.0059(14) -0.0109(17)
C28 0.0562(19) 0.0260(13) 0.0474(16) -0.0008(12) -0.0144(14) 0.0059(13)
C29 0.0557(18) 0.0282(12) 0.0342(14) -0.0041(11) -0.0128(13) 0.0075(13)
C30 0.0318(13) 0.0283(11) 0.0223(11) 0.0045(9) -0.0050(10) 0.0018(10)
C31 0.0394(16) 0.0386(14) 0.0373(14) -0.0008(12) -0.0057(13) 0.0070(12)
C32 0.0305(13) 0.0270(11) 0.0403(14) 0.0076(10) 0.0020(12) 0.0006(11)
C33 0.0356(14) 0.0335(12) 0.0336(13) 0.0078(11) 0.0003(12) 0.0021(11)
C34 0.0452(18) 0.0618(19) 0.0464(17) 0.0237(15) 0.0084(15) 0.0093(15)
C35 0.0406(17) 0.0639(19) 0.0478(17) 0.0134(15) 0.0027(14) 0.0149(15)
C36 0.0424(15) 0.0282(11) 0.0311(12) 0.0022(10) -0.0066(12) 0.0021(11)
C37 0.0502(17) 0.0308(13) 0.0334(13) 0.0016(10) -0.0157(13) 0.0022(13)
C38 0.072(2) 0.0431(15) 0.0319(13) 0.0047(12) -0.0132(15) 0.0021(16)
C39 0.067(2) 0.0450(16) 0.0475(17) 0.0022(14) -0.0156(17) 0.0185(16)
O1 0.0494(12) 0.0566(12) 0.0307(10) 0.0025(9) 0.0016(9) 0.0147(10)
O2 0.0489(12) 0.0363(9) 0.0329(9) -0.0019(8) -0.0013(9) 0.0123(9)
O3 0.0561(12) 0.0308(9) 0.0268(9) -0.0016(7) -0.0117(8) 0.0123(9)
O4 0.0536(12) 0.0315(9) 0.0300(9) -0.0036(7) -0.0102(9) 0.0076(9)
O5 0.0359(10) 0.0396(10) 0.0426(11) -0.0029(8) -0.0145(9) -0.0014(9)
O6 0.0296(10) 0.0776(16) 0.0584(13) 0.0253(12) 0.0034(10) 0.0088(11)
O7 0.0256(9) 0.0509(11) 0.0284(9) 0.0098(8) -0.0013(7) -0.0012(8)
O8 0.0332(10) 0.0597(12) 0.0250(8) 0.0000(8) 0.0004(8) -0.0060(9)
O9 0.0366(10) 0.0284(8) 0.0313(9) 0.0072(7) -0.0057(8) -0.0062(8)
O10 0.0559(14) 0.0559(12) 0.0572(13) 0.0188(10) -0.0129(11) -0.0281(12)
O11 0.0283(9) 0.0443(10) 0.0301(9) -0.0018(8) -0.0044(8) 0.0012(8)

loop_
_atom_type_symbol
_atom_type_description
_atom_type_scat_dispersion_real
_atom_type_scat_dispersion_imag
_atom_type_scat_source
C C 0.0033 0.0000 'International Tables Vol C Tables 4.2.6.8 and 6.1.1.4'
H H 0.0000 0.0000 'International Tables Vol C Tables 4.2.6.8 and 6.1.1.4'
O O 0.0106 0.0000 'International Tables Vol C Tables 4.2.6.8 and 6.1.1.4'

loop_
_geom_angle_atom_site_label_1
_geom_angle_atom_site_label_2
_geom_angle_atom_site_label_3
_geom_angle
O3 C1 C29 107.94(19)
O3 C1 C2 114.5(2)
C29 C1 C2 102.8(2)
O3 C1 C10 116.3(2)
C29 C1 C10 102.8(2)
C2 C1 C10 110.74(19)
O5 C2 C30 108.6(2)
O5 C2 C1 110.8(2)
C30 C2 C1 115.9(2)
O5 C2 C3 109.2(2)
C30 C2 C3 112.22(18)
C1 C2 C3 99.9(2)
O9 C3 C4 113.0(2)
O9 C3 C2 114.06(19)
C4 C3 C2 105.7(2)
O9 C3 H3 107.9
C4 C3 H3 107.9
C2 C3 H3 107.9
C28 C4 C29 117.0(2)
C28 C4 C3 111.7(2)
C29 C4 C3 98.0(2)
C28 C4 C5 116.9(2)
C29 C4 C5 102.5(2)
C3 C4 C5 108.67(19)
C6 C5 C4 115.7(2)
C6 C5 C10 113.8(2)
C4 C5 C10 104.3(2)
C6 C5 H5 107.6
C4 C5 H5 107.6
C10 C5 H5 107.6
C7 C6 C5 113.6(2)
C7 C6 H6A 108.8
C5 C6 H6A 108.8
C7 C6 H6B 108.8
C5 C6 H6B 108.8
H6A C6 H6B 107.7
O1 C7 O2 123.8(2)
O1 C7 C6 125.7(2)
O2 C7 C6 110.5(2)
C14 C8 C30 119.7(2)
C14 C8 C9 124.6(2)
C30 C8 C9 115.7(2)
C8 C9 C11 110.76(19)
C8 C9 C10 112.74(19)
C11 C9 C10 115.8(2)
C8 C9 H9 105.5
C11 C9 H9 105.5
C10 C9 H9 105.5
C19 C10 C9 108.2(2)
C19 C10 C1 107.6(2)
C9 C10 C1 114.3(2)
C19 C10 C5 115.0(2)
C9 C10 C5 111.16(19)
C1 C10 C5 100.4(2)
C12 C11 C9 114.7(2)
C12 C11 H11A 108.6
C9 C11 H11A 108.6
C12 C11 H11B 108.6
C9 C11 H11B 108.6
H11A C11 H11B 107.6
C11 C12 C13 111.6(2)
C11 C12 H12A 109.3
C13 C12 H12A 109.3
C11 C12 H12B 109.3
C13 C12 H12B 109.3
H12A C12 H12B 108.0
C14 C13 C12 111.2(2)
C14 C13 C18 110.6(2)
C12 C13 C18 110.9(2)
C14 C13 C17 103.95(18)
C12 C13 C17 107.88(19)
C18 C13 C17 112.02(19)
C8 C14 C15 122.1(2)
C8 C14 C13 123.4(2)
C15 C14 C13 114.4(2)
C16 C15 C14 118.0(2)
C16 C15 H15A 107.8
C14 C15 H15A 107.8
C16 C15 H15B 107.8
C14 C15 H15B 107.8
H15A C15 H15B 107.2
O8 C16 O7 118.1(2)
O8 C16 C15 122.9(2)
O7 C16 C15 119.0(2)
O7 C17 C20 104.20(19)
O7 C17 C13 111.83(19)
C20 C17 C13 116.7(2)
O7 C17 H17 107.9
C20 C17 H17 107.9
C13 C17 H17 107.9
C13 C18 H18A 109.5
C13 C18 H18B 109.5
H18A C18 H18B 109.5
C13 C18 H18C 109.5
H18A C18 H18C 109.5
H18B C18 H18C 109.5
C10 C19 H19A 109.5
C10 C19 H19B 109.5
H19A C19 H19B 109.5
C10 C19 H19C 109.5
H19A C19 H19C 109.5
H19B C19 H19C 109.5
C21 C20 C22 106.0(3)
C21 C20 C17 127.1(3)
C22 C20 C17 126.8(3)
C20 C21 O6 110.7(3)
C20 C21 H21 124.7
O6 C21 H21 124.7
C23 C22 C20 106.0(3)
C23 C22 H22 127.0
C20 C22 H22 127.0
C22 C23 O6 110.9(3)
C22 C23 H23 124.5
O6 C23 H23 124.5
C4 C28 H28A 109.5
C4 C28 H28B 109.5
H28A C28 H28B 109.5
C4 C28 H28C 109.5
H28A C28 H28C 109.5
H28B C28 H28C 109.5
C1 C29 C4 94.53(19)
C1 C29 H29A 112.8
C4 C29 H29A 112.8
C1 C29 H29B 112.8
C4 C29 H29B 112.8
H29A C29 H29B 110.3
O11 C30 C8 125.7(2)
O11 C30 C2 118.3(2)
C8 C30 C2 115.7(2)
O2 C31 H31A 109.5
O2 C31 H31B 109.5
H31A C31 H31B 109.5
O2 C31 H31C 109.5
H31A C31 H31C 109.5
H31B C31 H31C 109.5
O10 C32 O9 123.7(2)
O10 C32 C33 125.5(2)
O9 C32 C33 110.7(2)
C32 C33 C34 111.4(2)
C32 C33 C35 108.9(2)
C34 C33 C35 111.0(2)
C32 C33 H33 108.5
C34 C33 H33 108.5
C35 C33 H33 108.5
C33 C34 H34A 109.5
C33 C34 H34B 109.5
H34A C34 H34B 109.5
C33 C34 H34C 109.5
H34A C34 H34C 109.5
H34B C34 H34C 109.5
C33 C35 H35A 109.5
C33 C35 H35B 109.5
H35A C35 H35B 109.5
C33 C35 H35C 109.5
H35A C35 H35C 109.5
H35B C35 H35C 109.5
O4 C36 O3 124.3(2)
O4 C36 C37 125.2(2)
O3 C36 C37 110.5(2)
C36 C37 C39 110.0(2)
C36 C37 C38 108.7(3)
C39 C37 C38 112.7(2)
C36 C37 H37 108.4
C39 C37 H37 108.4
C38 C37 H37 108.4
C37 C38 H38A 109.5
C37 C38 H38B 109.5
H38A C38 H38B 109.5
C37 C38 H38C 109.5
H38A C38 H38C 109.5
H38B C38 H38C 109.5
C37 C39 H39A 109.5
C37 C39 H39B 109.5
H39A C39 H39B 109.5
C37 C39 H39C 109.5
H39A C39 H39C 109.5
H39B C39 H39C 109.5
C7 O2 C31 115.7(2)
C36 O3 C1 119.91(19)
C2 O5 H5A 109.5
C23 O6 C21 106.4(2)
C16 O7 C17 119.76(18)
C32 O9 C3 117.05(19)

loop_
_geom_bond_atom_site_label_1
_geom_bond_atom_site_label_2
_geom_bond_distance
C1 O3 1.442(3)
C1 C29 1.532(3)
C1 C2 1.537(4)
C1 C10 1.563(4)
C2 O5 1.418(3)
C2 C30 1.534(3)
C2 C3 1.567(3)
C3 O9 1.441(3)
C3 C4 1.535(4)
C3 H3 1.0000
C4 C28 1.528(3)
C4 C29 1.531(3)
C4 C5 1.552(4)
C5 C6 1.519(4)
C5 C10 1.582(3)
C5 H5 1.0000
C6 C7 1.507(4)
C6 H6A 0.9900
C6 H6B 0.9900
C7 O1 1.201(3)
C7 O2 1.341(3)
C8 C14 1.341(3)
C8 C30 1.479(4)
C8 C9 1.515(3)
C9 C11 1.537(4)
C9 C10 1.554(3)
C9 H9 1.0000
C10 C19 1.540(3)
C11 C12 1.523(3)
C11 H11A 0.9900
C11 H11B 0.9900
C12 C13 1.527(3)
C12 H12A 0.9900
C12 H12B 0.9900
C13 C14 1.517(3)
C13 C18 1.541(3)
C13 C17 1.547(3)
C14 C15 1.505(3)
C15 C16 1.501(3)
C15 H15A 0.9900
C15 H15B 0.9900
C16 O8 1.197(3)
C16 O7 1.344(3)
C17 O7 1.458(3)
C17 C20 1.496(4)
C17 H17 1.0000
C18 H18A 0.9800
C18 H18B 0.9800
C18 H18C 0.9800
C19 H19A 0.9800
C19 H19B 0.9800
C19 H19C 0.9800
C20 C21 1.346(4)
C20 C22 1.425(4)
C21 O6 1.360(4)
C21 H21 0.9500
C22 C23 1.349(4)
C22 H22 0.9500
C23 O6 1.349(4)
C23 H23 0.9500
C28 H28A 0.9800
C28 H28B 0.9800
C28 H28C 0.9800
C29 H29A 0.9900
C29 H29B 0.9900
C30 O11 1.214(3)
C31 O2 1.439(3)
C31 H31A 0.9800
C31 H31B 0.9800
C31 H31C 0.9800
C32 O10 1.190(3)
C32 O9 1.358(3)
C32 C33 1.509(4)
C33 C34 1.522(4)
C33 C35 1.524(4)
C33 H33 1.0000
C34 H34A 0.9800
C34 H34B 0.9800
C34 H34C 0.9800
C35 H35A 0.9800
C35 H35B 0.9800
C35 H35C 0.9800
C36 O4 1.200(3)
C36 O3 1.342(3)
C36 C37 1.512(3)
C37 C39 1.516(4)
C37 C38 1.526(4)
C37 H37 1.0000
C38 H38A 0.9800
C38 H38B 0.9800
C38 H38C 0.9800
C39 H39A 0.9800
C39 H39B 0.9800
C39 H39C 0.9800
O5 H5A 0.8400

loop_
_geom_torsion_atom_site_label_1
_geom_torsion_atom_site_label_2
_geom_torsion_atom_site_label_3
_geom_torsion_atom_site_label_4
_geom_torsion
O3 C1 C2 O5 -35.1(3)
C29 C1 C2 O5 81.7(3)
C10 C1 C2 O5 -169.06(19)
O3 C1 C2 C30 89.2(3)
C29 C1 C2 C30 -154.1(2)
C10 C1 C2 C30 -44.8(3)
O3 C1 C2 C3 -150.1(2)
C29 C1 C2 C3 -33.3(2)
C10 C1 C2 C3 75.9(2)
O5 C2 C3 O9 115.2(2)
C30 C2 C3 O9 -5.2(3)
C1 C2 C3 O9 -128.6(2)
O5 C2 C3 C4 -120.0(2)
C30 C2 C3 C4 119.6(2)
C1 C2 C3 C4 -3.8(2)
O9 C3 C4 C28 -72.2(3)
C2 C3 C4 C28 162.4(2)
O9 C3 C4 C29 164.5(2)
C2 C3 C4 C29 39.0(2)
O9 C3 C4 C5 58.3(2)
C2 C3 C4 C5 -67.2(2)
C28 C4 C5 C6 -35.1(3)
C29 C4 C5 C6 94.3(2)
C3 C4 C5 C6 -162.6(2)
C28 C4 C5 C10 -160.9(2)
C29 C4 C5 C10 -31.4(2)
C3 C4 C5 C10 71.6(2)
C4 C5 C6 C7 79.5(3)
C10 C5 C6 C7 -159.7(2)
C5 C6 C7 O1 26.9(4)
C5 C6 C7 O2 -156.2(2)
C14 C8 C9 C11 -0.6(3)
C30 C8 C9 C11 177.84(19)
C14 C8 C9 C10 -132.3(2)
C30 C8 C9 C10 46.2(3)
C8 C9 C10 C19 -169.0(2)
C11 C9 C10 C19 61.9(3)
C8 C9 C10 C1 -49.0(3)
C11 C9 C10 C1 -178.1(2)
C8 C9 C10 C5 63.7(3)
C11 C9 C10 C5 -65.3(3)
O3 C1 C10 C19 35.2(3)
C29 C1 C10 C19 -82.5(2)
C2 C1 C10 C19 168.3(2)
O3 C1 C10 C9 -85.1(2)
C29 C1 C10 C9 157.21(19)
C2 C1 C10 C9 48.0(3)
O3 C1 C10 C5 155.90(19)
C29 C1 C10 C5 38.2(2)
C2 C1 C10 C5 -71.0(2)
C6 C5 C10 C19 -15.6(3)
C4 C5 C10 C19 111.3(3)
C6 C5 C10 C9 107.8(2)
C4 C5 C10 C9 -125.2(2)
C6 C5 C10 C1 -130.8(2)
C4 C5 C10 C1 -3.9(2)
C8 C9 C11 C12 -34.2(3)
C10 C9 C11 C12 95.8(2)
C9 C11 C12 C13 57.8(3)
C11 C12 C13 C14 -43.9(3)
C11 C12 C13 C18 79.6(3)
C11 C12 C13 C17 -157.3(2)
C30 C8 C14 C15 10.7(3)
C9 C8 C14 C15 -170.8(2)
C30 C8 C14 C13 -165.8(2)
C9 C8 C14 C13 12.6(3)
C12 C13 C14 C8 10.8(3)
C18 C13 C14 C8 -112.9(2)
C17 C13 C14 C8 126.6(2)
C12 C13 C14 C15 -166.02(19)
C18 C13 C14 C15 70.2(2)
C17 C13 C14 C15 -50.2(2)
C8 C14 C15 C16 -163.3(2)
C13 C14 C15 C16 13.5(3)
C14 C15 C16 O8 -165.3(2)
C14 C15 C16 O7 16.0(3)
C14 C13 C17 O7 64.5(2)
C12 C13 C17 O7 -177.35(19)
C18 C13 C17 O7 -55.0(3)
C14 C13 C17 C20 -175.7(2)
C12 C13 C17 C20 -57.5(3)
C18 C13 C17 C20 64.8(3)
O7 C17 C20 C21 -137.5(3)
C13 C17 C20 C21 98.7(3)
O7 C17 C20 C22 38.0(3)
C13 C17 C20 C22 -85.8(3)
C22 C20 C21 O6 0.4(3)
C17 C20 C21 O6 176.6(2)
C21 C20 C22 C23 -0.2(3)
C17 C20 C22 C23 -176.4(2)
C20 C22 C23 O6 -0.1(3)
O3 C1 C29 C4 179.4(2)
C2 C1 C29 C4 58.0(3)
C10 C1 C29 C4 -57.1(2)
C28 C4 C29 C1 -177.1(3)
C3 C4 C29 C1 -57.7(2)
C5 C4 C29 C1 53.6(2)
C14 C8 C30 O11 -39.3(3)
C9 C8 C30 O11 142.2(2)
C14 C8 C30 C2 134.9(2)
C9 C8 C30 C2 -43.7(3)
O5 C2 C30 O11 -16.4(3)
C1 C2 C30 O11 -141.7(2)
C3 C2 C30 O11 104.4(3)
O5 C2 C30 C8 169.0(2)
C1 C2 C30 C8 43.6(3)
C3 C2 C30 C8 -70.2(3)
O10 C32 C33 C34 25.4(4)
O9 C32 C33 C34 -157.7(2)
O10 C32 C33 C35 -97.3(3)
O9 C32 C33 C35 79.7(3)
O4 C36 C37 C39 11.9(4)
O3 C36 C37 C39 -169.5(3)
O4 C36 C37 C38 -111.9(3)
O3 C36 C37 C38 66.6(3)
O1 C7 O2 C31 1.6(4)
C6 C7 O2 C31 -175.5(2)
O4 C36 O3 C1 -6.8(4)
C37 C36 O3 C1 174.6(2)
C29 C1 O3 C36 -163.3(2)
C2 C1 O3 C36 -49.5(3)
C10 C1 O3 C36 81.8(3)
C22 C23 O6 C21 0.4(3)
C20 C21 O6 C23 -0.5(3)
O8 C16 O7 C17 179.3(2)
C15 C16 O7 C17 -1.9(3)
C20 C17 O7 C16 -167.0(2)
C13 C17 O7 C16 -40.1(3)
O10 C32 O9 C3 5.9(4)
C33 C32 O9 C3 -171.1(2)
C4 C3 O9 C32 112.7(2)
C2 C3 O9 C32 -126.5(2)
